data_2104680
loop_
_publ_author_name
'Omondi, Bernard'
'Meijboom, Reinout'

_publ_section_title
;Concomitant polymorphic behavior of
 di-\m-thiocyanato-\k^2^<i>N</i>:<i>S</i>;\k^2^<i>S</i>:<i>N</i>-bis[bis(tri-<i>p</i>-fluorophenylphosphine-\k<i>P</i>)silver(I)]
;
_journal_coeditor_code ZB5008
_journal_issue 1
_journal_name_full 'Acta Crystallographica Section B'
_journal_page_first 69
_journal_page_last 75
_journal_paper_doi 10.1107/S0108768109048769
_journal_volume 66
_journal_year 2010
_chemical_formula_moiety 'C74 H48 Ag2 F12 N2 P4 S2'
_chemical_formula_sum 'C74 H48 Ag2 F12 N2 P4 S2'
_chemical_formula_weight 1596.88
_space_group_IT_number 14
_symmetry_cell_setting monoclinic
_symmetry_space_group_name_Hall '-P 2ybc'
_symmetry_space_group_name_H-M 'P 1 21/c 1'
_audit_creation_method 'WinGX routine CIF_UPDATE'
_cell_angle_alpha 90
_cell_angle_beta 96.551(4)
_cell_angle_gamma 90
_cell_formula_units_Z 6
_cell_length_a 18.5885(15)
_cell_length_b 14.0668(12)
_cell_length_c 38.275(3)
_cell_measurement_reflns_used 152504
_cell_measurement_temperature 100(2)
_cell_measurement_theta_max 28.35
_cell_measurement_theta_min 1.07
_cell_volume 9942.8(14)
_computing_cell_refinement 'Saint-Plus (Bruker, 2004)'
_computing_data_collection 'Apex2 (Bruker, 2005)'
_computing_data_reduction 'SAINT-Plus and XPREP (Bruker 2004)'
_computing_molecular_graphics 'DIAMOND 3.0c (Brandenburg & Putz, 2004)'
_computing_publication_material 'WinGX (Farrugia, 1999)'
_computing_structure_refinement 'SHELXL-97 (Sheldrick, 1997)'
_computing_structure_solution 'SHELXS-97 (Sheldrick, 1997)'
_diffrn_measured_fraction_theta_full 0.997
_diffrn_measured_fraction_theta_max 0.997
_diffrn_measurement_device_type 'Bruker SMART CCD area detector'
_diffrn_measurement_method '\p and \w scans'
_diffrn_radiation_type MoK\a
_diffrn_radiation_wavelength 0.71073
_diffrn_reflns_av_R_equivalents 0.032
_diffrn_reflns_limit_h_max 24
_diffrn_reflns_limit_h_min -24
_diffrn_reflns_limit_k_max 18
_diffrn_reflns_limit_k_min -18
_diffrn_reflns_limit_l_max 51
_diffrn_reflns_limit_l_min -51
_diffrn_reflns_number 149189
_diffrn_reflns_theta_full 28.35
_diffrn_reflns_theta_max 28.35
_diffrn_reflns_theta_min 1.07
_exptl_absorpt_coefficient_mu 0.83
_exptl_absorpt_correction_T_max 0.7758
_exptl_absorpt_correction_T_min 0.7324
_exptl_absorpt_correction_type multi-scan
_exptl_crystal_colour colourless
_exptl_crystal_density_diffrn 1.6
_exptl_crystal_density_method 'not measured'
_exptl_crystal_description rhombohedral
_exptl_crystal_F_000 4800
_exptl_crystal_size_max 0.4
_exptl_crystal_size_mid 0.36
_exptl_crystal_size_min 0.32
_refine_diff_density_max 0.465
_refine_diff_density_min -0.768
_refine_ls_extinction_method none
_refine_ls_goodness_of_fit_ref 1.088
_refine_ls_hydrogen_treatment constr
_refine_ls_matrix_type full
_refine_ls_number_parameters 1297
_refine_ls_number_reflns 24770
_refine_ls_number_restraints 0
_refine_ls_restrained_S_all 1.088
_refine_ls_R_factor_gt 0.026
_refine_ls_shift/su_max 0.027
_refine_ls_structure_factor_coef Fsqd
_refine_ls_weighting_details 'calc w=1/[\s^2^(Fo^2^)+(0.0334P)^2^+4.3254P] where P=(Fo^2^+2Fc^2^)/3'
_refine_ls_weighting_scheme calc
_refine_ls_wR_factor_ref 0.0714
_reflns_number_gt 21855
_reflns_number_total 24770
_reflns_threshold_expression >2sigma(I)
_cod_data_source_file zb5008.cif
_cod_data_source_block II
_cod_depositor_comments
;
The following automatic conversions were performed:
'_symmetry_cell_setting' value 'Monoclinic' changed to 'monoclinic'
according to '/home/saulius/struct/CIF-dictionaries/cif_core.dic'
dictionary named 'cif_core.dic' version 2.4.1 from 2010-06-29.

Automatic conversion script
Id: cif_fix_enum 1527 2010-12-29 10:47:43Z saulius 

The following automatic conversions were performed:

'_symmetry_cell_setting' value 'Monoclinic' changed to 'monoclinic'
according to /home/saulius/struct/CIF-dictionaries/cif_core.dic
dictionary named 'cif_core.dic' version 2.4.1 from 2010-06-29.

Automatic conversion script
Id: cif_fix_values 1715 2011-07-08 13:25:40Z adriana 
;
_cod_original_cell_volume 9942.9(14)
_cod_original_sg_symbol_H-M P21/c
_cod_database_code 2104680

loop_
_symmetry_equiv_pos_as_xyz
'x, y, z'
'-x, y+1/2, -z+1/2'
'-x, -y, -z'
'x, -y-1/2, z-1/2'

loop_
_atom_site_type_symbol
_atom_site_label
_atom_site_fract_x
_atom_site_fract_y
_atom_site_fract_z
_atom_site_U_iso_or_equiv
_atom_site_adp_type
_atom_site_calc_flag
_atom_site_refinement_flags
_atom_site_occupancy
_atom_site_disorder_assembly
_atom_site_disorder_group
Ag Ag1 0.433114(6) 0.664920(8) 0.333619(3) 0.01445(3) Uani d . 1 . .
Ag Ag2 0.237804(6) 0.356872(9) 0.336296(3) 0.01486(3) Uani d . 1 . .
Ag Ag3 0.096687(6) 0.840443(8) 0.505887(3) 0.01478(3) Uani d . 1 . .
P P1 0.46137(2) 0.78882(3) 0.292562(10) 0.01229(8) Uani d . 1 . .
P P2 0.53048(2) 0.60236(3) 0.377513(11) 0.01551(8) Uani d . 1 . .
P P3 0.21740(2) 0.22446(3) 0.375502(10) 0.01259(8) Uani d . 1 . .
P P4 0.13598(2) 0.41292(3) 0.293281(11) 0.01610(8) Uani d . 1 . .
P P5 0.12347(2) 0.71866(3) 0.463342(10) 0.01276(8) Uani d . 1 . .
P P6 0.19458(2) 0.89905(3) 0.550523(11) 0.01511(8) Uani d . 1 . .
S S1 0.31503(2) 0.69372(3) 0.360798(12) 0.02198(9) Uani d . 1 . .
C C1 0.28209(9) 0.58440(12) 0.36163(4) 0.0160(3) Uani d . 1 . .
N N1 0.25862(8) 0.50838(10) 0.36293(4) 0.0192(3) Uani d . 1 . .
S S2 0.35258(3) 0.32939(3) 0.306647(14) 0.02534(10) Uani d . 1 . .
C C2 0.38427(9) 0.43900(11) 0.30682(4) 0.0162(3) Uani d . 1 . .
N N2 0.40729(8) 0.51571(10) 0.30649(4) 0.0208(3) Uani d . 1 . .
S S3 -0.02731(2) 0.81760(3) 0.526840(13) 0.02286(9) Uani d . 1 . .
C C3 -0.05822(9) 0.92780(11) 0.52323(4) 0.0157(3) Uani d . 1 . .
N N3 0.08072(8) 0.99506(10) 0.47906(4) 0.0199(3) Uani d . 1 . .
C C111 0.45149(8) 0.75268(11) 0.24656(4) 0.0146(3) Uani d . 1 . .
C C112 0.42134(9) 0.66374(11) 0.23796(4) 0.0176(3) Uani d . 1 . .
H H112 0.4093 0.6236 0.2557 0.021 Uiso calc R 1 . .
C C113 0.40920(9) 0.63470(12) 0.20310(5) 0.0218(4) Uani d . 1 . .
H H113 0.3885 0.5758 0.1972 0.026 Uiso calc R 1 . .
C C114 0.42850(9) 0.69498(13) 0.17755(4) 0.0224(4) Uani d . 1 . .
C C115 0.45830(10) 0.78353(14) 0.18482(5) 0.0241(4) Uani d . 1 . .
H H115 0.4708 0.8227 0.1669 0.029 Uiso calc R 1 . .
C C116 0.46908(9) 0.81255(12) 0.21965(4) 0.0203(3) Uani d . 1 . .
H H116 0.4882 0.8725 0.2252 0.024 Uiso calc R 1 . .
C C121 0.55482(9) 0.82959(11) 0.30185(4) 0.0149(3) Uani d . 1 . .
C C122 0.60947(9) 0.79548(14) 0.28330(5) 0.0252(4) Uani d . 1 . .
H H122 0.5975 0.7564 0.2639 0.03 Uiso calc R 1 . .
C C123 0.68167(10) 0.81863(16) 0.29320(5) 0.0320(5) Uani d . 1 . .
H H123 0.718 0.7955 0.2807 0.038 Uiso calc R 1 . .
C C124 0.69790(9) 0.87650(14) 0.32194(5) 0.0253(4) Uani d . 1 . .
C C125 0.64582(9) 0.91180(12) 0.34115(4) 0.0203(3) Uani d . 1 . .
H H125 0.6584 0.9507 0.3605 0.024 Uiso calc R 1 . .
C C126 0.57388(9) 0.88797(11) 0.33096(4) 0.0167(3) Uani d . 1 . .
H H126 0.538 0.9112 0.3437 0.02 Uiso calc R 1 . .
C C131 0.40654(8) 0.89673(11) 0.29097(4) 0.0132(3) Uani d . 1 . .
C C132 0.43346(9) 0.98792(11) 0.28646(4) 0.0170(3) Uani d . 1 . .
H H132 0.4826 0.9962 0.2847 0.02 Uiso calc R 1 . .
C C133 0.38796(9) 1.06644(11) 0.28453(4) 0.0196(3) Uani d . 1 . .
H H133 0.4061 1.1274 0.2821 0.024 Uiso calc R 1 . .
C C134 0.31513(9) 1.05153(12) 0.28630(4) 0.0188(3) Uani d . 1 . .
C C135 0.28607(9) 0.96258(12) 0.29026(4) 0.0193(3) Uani d . 1 . .
H H135 0.2366 0.9546 0.291 0.023 Uiso calc R 1 . .
C C136 0.33269(9) 0.88532(11) 0.29316(4) 0.0165(3) Uani d . 1 . .
H H136 0.3144 0.8249 0.2966 0.02 Uiso calc R 1 . .
C C211 0.51215(9) 0.48482(11) 0.39424(4) 0.0163(3) Uani d . 1 . .
C C212 0.44173(10) 0.46387(13) 0.40055(5) 0.0256(4) Uani d . 1 . .
H H212 0.4054 0.5088 0.3954 0.031 Uiso calc R 1 . .
C C213 0.42529(11) 0.37662(15) 0.41438(6) 0.0338(5) Uani d . 1 . .
H H213 0.3783 0.3624 0.4187 0.041 Uiso calc R 1 . .
C C214 0.47993(11) 0.31161(13) 0.42153(5) 0.0298(4) Uani d . 1 . .
C C215 0.54983(11) 0.32879(13) 0.41542(5) 0.0269(4) Uani d . 1 . .
H H215 0.5856 0.283 0.4203 0.032 Uiso calc R 1 . .
C C216 0.56578(10) 0.41654(12) 0.40164(5) 0.0215(4) Uani d . 1 . .
H H216 0.613 0.4298 0.3973 0.026 Uiso calc R 1 . .
C C221 0.61302(9) 0.58272(12) 0.35694(5) 0.0191(3) Uani d . 1 . .
C C222 0.68246(10) 0.60443(13) 0.37212(5) 0.0261(4) Uani d . 1 . .
H H222 0.6891 0.6315 0.3944 0.031 Uiso calc R 1 . .
C C223 0.74226(10) 0.58608(14) 0.35433(6) 0.0320(5) Uani d . 1 . .
H H223 0.7888 0.602 0.3641 0.038 Uiso calc R 1 . .
C C224 0.73040(10) 0.54372(14) 0.32186(5) 0.0279(4) Uani d . 1 . .
C C225 0.66288(10) 0.51912(14) 0.30620(5) 0.0267(4) Uani d . 1 . .
H H225 0.657 0.4888 0.2845 0.032 Uiso calc R 1 . .
C C226 0.60390(10) 0.54065(13) 0.32367(5) 0.0235(4) Uani d . 1 . .
H H226 0.5575 0.5269 0.3131 0.028 Uiso calc R 1 . .
C C231 0.55695(9) 0.67034(12) 0.41741(5) 0.0177(3) Uani d . 1 . .
C C232 0.56587(11) 0.63024(13) 0.45068(5) 0.0278(4) Uani d . 1 . .
H H232 0.5612 0.5648 0.4532 0.033 Uiso calc R 1 . .
C C233 0.58172(12) 0.68724(15) 0.48035(5) 0.0344(5) Uani d . 1 . .
H H233 0.5873 0.6606 0.5027 0.041 Uiso calc R 1 . .
C C234 0.58885(10) 0.78298(14) 0.47595(5) 0.0288(4) Uani d . 1 . .
C C235 0.57930(11) 0.82566(13) 0.44359(6) 0.0298(4) Uani d . 1 . .
H H235 0.5837 0.8912 0.4414 0.036 Uiso calc R 1 . .
C C236 0.56292(10) 0.76858(13) 0.41436(5) 0.0261(4) Uani d . 1 . .
H H236 0.5557 0.7964 0.3922 0.031 Uiso calc R 1 . .
C C311 0.22094(8) 0.25453(11) 0.42195(4) 0.0151(3) Uani d . 1 . .
C C312 0.21231(9) 0.18707(12) 0.44783(4) 0.0202(3) Uani d . 1 . .
H H312 0.203 0.1241 0.4414 0.024 Uiso calc R 1 . .
C C313 0.21746(10) 0.21266(13) 0.48302(5) 0.0241(4) Uani d . 1 . .
H H313 0.211 0.1681 0.5003 0.029 Uiso calc R 1 . .
C C314 0.23243(10) 0.30614(14) 0.49149(5) 0.0251(4) Uani d . 1 . .
C C315 0.24280(10) 0.37458(13) 0.46692(5) 0.0248(4) Uani d . 1 . .
H H315 0.2541 0.4368 0.4737 0.03 Uiso calc R 1 . .
C C316 0.23595(9) 0.34841(12) 0.43178(5) 0.0195(3) Uani d . 1 . .
H H316 0.2414 0.3939 0.4146 0.023 Uiso calc R 1 . .
C C321 0.27906(9) 0.12322(11) 0.37587(4) 0.0153(3) Uani d . 1 . .
C C322 0.25741(10) 0.02913(12) 0.38006(4) 0.0206(3) Uani d . 1 . .
H H322 0.209 0.0157 0.3819 0.025 Uiso calc R 1 . .
C C323 0.30728(11) -0.04429(13) 0.38144(5) 0.0257(4) Uani d . 1 . .
H H323 0.2928 -0.107 0.3838 0.031 Uiso calc R 1 . .
C C324 0.37845(11) -0.02233(13) 0.37926(5) 0.0267(4) Uani d . 1 . .
C C325 0.40221(10) 0.06902(14) 0.37537(5) 0.0266(4) Uani d . 1 . .
H H325 0.451 0.0817 0.3742 0.032 Uiso calc R 1 . .
C C326 0.35154(9) 0.14232(13) 0.37330(5) 0.0211(4) Uani d . 1 . .
H H326 0.3664 0.2046 0.3702 0.025 Uiso calc R 1 . .
C C331 0.12785(9) 0.17386(11) 0.36369(4) 0.0152(3) Uani d . 1 . .
C C332 0.06966(9) 0.19320(13) 0.38252(5) 0.0236(4) Uani d . 1 . .
H H332 0.0776 0.2263 0.4036 0.028 Uiso calc R 1 . .
C C333 -0.00001(10) 0.16386(15) 0.37022(5) 0.0299(4) Uani d . 1 . .
H H333 -0.0387 0.1767 0.3829 0.036 Uiso calc R 1 . .
C C334 -0.01025(10) 0.11536(14) 0.33888(5) 0.0255(4) Uani d . 1 . .
C C335 0.04522(9) 0.09402(12) 0.31951(5) 0.0214(4) Uani d . 1 . .
H H335 0.0366 0.0606 0.2985 0.026 Uiso calc R 1 . .
C C336 0.11467(9) 0.12366(12) 0.33205(4) 0.0177(3) Uani d . 1 . .
H H336 0.153 0.1099 0.3192 0.021 Uiso calc R 1 . .
C C411 0.14409(9) 0.53502(12) 0.27813(4) 0.0176(3) Uani d . 1 . .
C C412 0.21203(9) 0.56763(13) 0.27152(5) 0.0220(4) Uani d . 1 . .
H H412 0.2517 0.527 0.2747 0.026 Uiso calc R 1 . .
C C413 0.22091(10) 0.66015(13) 0.26021(5) 0.0250(4) Uani d . 1 . .
H H413 0.266 0.6818 0.2554 0.03 Uiso calc R 1 . .
C C414 0.16153(10) 0.71926(12) 0.25631(4) 0.0229(4) Uani d . 1 . .
C C415 0.09342(10) 0.68972(13) 0.26249(4) 0.0232(4) Uani d . 1 . .
H H415 0.0541 0.731 0.2594 0.028 Uiso calc R 1 . .
C C416 0.08506(9) 0.59667(12) 0.27340(4) 0.0205(3) Uani d . 1 . .
H H416 0.0395 0.5752 0.2776 0.025 Uiso calc R 1 . .
C C421 0.11226(9) 0.34678(12) 0.25267(4) 0.0183(3) Uani d . 1 . .
C C422 0.08335(10) 0.38922(14) 0.22147(5) 0.0284(4) Uani d . 1 . .
H H422 0.0737 0.4541 0.221 0.034 Uiso calc R 1 . .
C C423 0.06877(11) 0.33571(15) 0.19102(5) 0.0337(5) Uani d . 1 . .
H H423 0.0496 0.3642 0.1701 0.04 Uiso calc R 1 . .
C C424 0.08297(11) 0.24110(15) 0.19232(5) 0.0318(4) Uani d . 1 . .
C C425 0.11220(12) 0.19582(15) 0.22240(6) 0.0347(5) Uani d . 1 . .
H H425 0.1215 0.1309 0.2225 0.042 Uiso calc R 1 . .
C C426 0.12737(11) 0.25012(13) 0.25260(5) 0.0285(4) Uani d . 1 . .
H H426 0.148 0.2212 0.2732 0.034 Uiso calc R 1 . .
C C431 0.05404(9) 0.41934(12) 0.31507(4) 0.0177(3) Uani d . 1 . .
C C432 -0.01169(10) 0.37877(15) 0.30293(6) 0.0337(5) Uani d . 1 . .
H H432 -0.0161 0.3444 0.282 0.04 Uiso calc R 1 . .
C C433 -0.07141(11) 0.38853(17) 0.32144(6) 0.0404(5) Uani d . 1 . .
H H433 -0.1155 0.3605 0.3134 0.048 Uiso calc R 1 . .
C C434 -0.06356(10) 0.44046(15) 0.35183(5) 0.0272(4) Uani d . 1 . .
C C435 0.00016(10) 0.48380(14) 0.36441(5) 0.0269(4) Uani d . 1 . .
H H435 0.0034 0.521 0.3846 0.032 Uiso calc R 1 . .
C C436 0.05943(10) 0.47078(14) 0.34624(5) 0.0254(4) Uani d . 1 . .
H H436 0.1038 0.4969 0.355 0.03 Uiso calc R 1 . .
C C511 0.21516(9) 0.67190(11) 0.47318(4) 0.0157(3) Uani d . 1 . .
C C512 0.27029(9) 0.69043(13) 0.45243(5) 0.0224(4) Uani d . 1 . .
H H512 0.2599 0.724 0.4315 0.027 Uiso calc R 1 . .
C C513 0.34085(10) 0.65959(14) 0.46243(5) 0.0273(4) Uani d . 1 . .
H H513 0.3776 0.6722 0.4485 0.033 Uiso calc R 1 . .
C C514 0.35479(10) 0.61007(13) 0.49339(5) 0.0241(4) Uani d . 1 . .
C C515 0.30217(10) 0.59013(12) 0.51482(5) 0.0217(4) Uani d . 1 . .
H H515 0.3132 0.5563 0.5356 0.026 Uiso calc R 1 . .
C C516 0.23205(9) 0.62182(12) 0.50462(4) 0.0178(3) Uani d . 1 . .
H H516 0.1959 0.6095 0.5189 0.021 Uiso calc R 1 . .
C C521 0.06568(9) 0.61310(11) 0.45969(4) 0.0150(3) Uani d . 1 . .
C C522 0.09175(10) 0.52144(12) 0.45504(4) 0.0206(3) Uani d . 1 . .
H H522 0.1409 0.5121 0.4537 0.025 Uiso calc R 1 . .
C C523 0.04495(10) 0.44384(12) 0.45233(5) 0.0243(4) Uani d . 1 . .
H H523 0.0623 0.3825 0.4497 0.029 Uiso calc R 1 . .
C C524 -0.02762(10) 0.46027(12) 0.45359(4) 0.0222(4) Uani d . 1 . .
C C525 -0.05572(10) 0.54949(13) 0.45749(4) 0.0219(4) Uani d . 1 . .
H H525 -0.1052 0.5584 0.4578 0.026 Uiso calc R 1 . .
C C526 -0.00824(9) 0.62620(12) 0.46099(4) 0.0191(3) Uani d . 1 . .
H H526 -0.0261 0.687 0.4642 0.023 Uiso calc R 1 . .
C C531 0.11910(8) 0.75983(11) 0.41806(4) 0.0145(3) Uani d . 1 . .
C C532 0.13101(9) 0.69923(12) 0.39041(4) 0.0198(3) Uani d . 1 . .
H H532 0.141 0.6353 0.3949 0.024 Uiso calc R 1 . .
C C533 0.12804(10) 0.73337(13) 0.35636(4) 0.0226(4) Uani d . 1 . .
H H533 0.1368 0.6935 0.3379 0.027 Uiso calc R 1 . .
C C534 0.11184(10) 0.82782(13) 0.35059(4) 0.0214(4) Uani d . 1 . .
C C535 0.09748(9) 0.88927(12) 0.37681(4) 0.0206(3) Uani d . 1 . .
H H535 0.0851 0.9523 0.3718 0.025 Uiso calc R 1 . .
C C536 0.10195(9) 0.85461(11) 0.41093(4) 0.0174(3) Uani d . 1 . .
H H536 0.0934 0.8951 0.4292 0.021 Uiso calc R 1 . .
C C611 0.27789(9) 0.90912(12) 0.52990(4) 0.0183(3) Uani d . 1 . .
C C612 0.26963(10) 0.93692(14) 0.49469(5) 0.0275(4) Uani d . 1 . .
H H612 0.2234 0.9475 0.4833 0.033 Uiso calc R 1 . .
C C613 0.32919(11) 0.94899(16) 0.47654(5) 0.0326(5) Uani d . 1 . .
H H613 0.3237 0.9688 0.4532 0.039 Uiso calc R 1 . .
C C614 0.39646(11) 0.93107(14) 0.49381(6) 0.0314(4) Uani d . 1 . .
C C615 0.40779(10) 0.90430(14) 0.52831(6) 0.0318(4) Uani d . 1 . .
H H615 0.4543 0.8934 0.5393 0.038 Uiso calc R 1 . .
C C616 0.34756(10) 0.89379(13) 0.54661(5) 0.0250(4) Uani d . 1 . .
H H616 0.3539 0.8764 0.5702 0.03 Uiso calc R 1 . .
C C621 0.21997(9) 0.83936(11) 0.59248(4) 0.0167(3) Uani d . 1 . .
C C622 0.23845(10) 0.74320(12) 0.59262(5) 0.0239(4) Uani d . 1 . .
H H622 0.2404 0.7119 0.5713 0.029 Uiso calc R 1 . .
C C623 0.25402(10) 0.69337(13) 0.62379(5) 0.0271(4) Uani d . 1 . .
H H623 0.2667 0.6294 0.6237 0.033 Uiso calc R 1 . .
C C624 0.25009(9) 0.74138(13) 0.65484(5) 0.0230(4) Uani d . 1 . .
C C625 0.23177(10) 0.83502(14) 0.65606(5) 0.0252(4) Uani d . 1 . .
H H625 0.2293 0.8652 0.6775 0.03 Uiso calc R 1 . .
C C626 0.21677(9) 0.88474(12) 0.62455(4) 0.0211(4) Uani d . 1 . .
H H626 0.2045 0.9488 0.625 0.025 Uiso calc R 1 . .
C C631 0.17869(9) 1.02058(11) 0.56399(4) 0.0168(3) Uani d . 1 . .
C C632 0.23525(10) 1.08493(12) 0.57168(5) 0.0223(4) Uani d . 1 . .
H H632 0.2825 1.0662 0.5694 0.027 Uiso calc R 1 . .
C C633 0.22209(11) 1.17639(13) 0.58273(5) 0.0274(4) Uani d . 1 . .
H H633 0.2598 1.2193 0.588 0.033 Uiso calc R 1 . .
C C634 0.15193(11) 1.20193(13) 0.58571(5) 0.0270(4) Uani d . 1 . .
C C635 0.09430(10) 1.14101(14) 0.57856(5) 0.0280(4) Uani d . 1 . .
H H635 0.0474 1.1605 0.5811 0.034 Uiso calc R 1 . .
C C636 0.10824(10) 1.04942(13) 0.56740(5) 0.0230(4) Uani d . 1 . .
H H636 0.0701 1.0071 0.5622 0.028 Uiso calc R 1 . .
F F12 0.76793(6) 0.90062(10) 0.33156(3) 0.0390(3) Uani d . 1 . .
F F13 0.26991(6) 1.12762(7) 0.28392(3) 0.0265(2) Uani d . 1 . .
F F16 0.41845(6) 0.66524(8) 0.14360(3) 0.0322(3) Uani d . 1 . .
F F21 0.46341(7) 0.22628(9) 0.43490(4) 0.0492(4) Uani d . 1 . .
F F22 0.78830(6) 0.52456(9) 0.30436(3) 0.0387(3) Uani d . 1 . .
F F23 0.60406(7) 0.83855(9) 0.50465(3) 0.0425(3) Uani d . 1 . .
F F31 0.23722(7) 0.33293(9) 0.52580(3) 0.0382(3) Uani d . 1 . .
F F32 0.42758(7) -0.09424(9) 0.38095(3) 0.0384(3) Uani d . 1 . .
F F33 -0.07822(6) 0.08661(10) 0.32653(3) 0.0392(3) Uani d . 1 . .
F F41 0.17053(6) 0.81066(7) 0.24659(3) 0.0313(3) Uani d . 1 . .
F F42 0.06884(8) 0.18885(11) 0.16266(3) 0.0503(4) Uani d . 1 . .
F F43 -0.12149(6) 0.45120(10) 0.37005(3) 0.0401(3) Uani d . 1 . .
F F51 0.42312(6) 0.57855(9) 0.50316(3) 0.0352(3) Uani d . 1 . .
F F52 -0.07362(6) 0.38494(8) 0.45069(3) 0.0308(3) Uani d . 1 . .
F F53 0.11009(7) 0.86261(8) 0.31736(3) 0.0316(3) Uani d . 1 . .
F F61 0.45458(7) 0.94065(10) 0.47560(4) 0.0460(3) Uani d . 1 . .
F F62 0.26432(6) 0.69288(8) 0.68540(3) 0.0337(3) Uani d . 1 . .
F F63 0.13851(7) 1.29218(8) 0.59570(3) 0.0413(3) Uani d . 1 . .

loop_
_atom_site_aniso_label
_atom_site_aniso_U_11
_atom_site_aniso_U_22
_atom_site_aniso_U_33
_atom_site_aniso_U_12
_atom_site_aniso_U_13
_atom_site_aniso_U_23
Ag1 0.01460(6) 0.01231(6) 0.01667(6) -0.00040(4) 0.00279(5) 0.00305(4)
Ag2 0.01311(6) 0.01378(6) 0.01769(6) -0.00073(4) 0.00167(5) 0.00338(4)
Ag3 0.01494(6) 0.01343(6) 0.01615(6) 0.00030(4) 0.00256(5) -0.00313(4)
P1 0.01301(18) 0.01090(18) 0.01331(18) -0.00047(14) 0.00304(15) 0.00093(14)
P2 0.01470(19) 0.01461(19) 0.0171(2) 0.00100(15) 0.00134(16) 0.00256(15)
P3 0.01280(18) 0.01169(18) 0.01362(18) -0.00038(15) 0.00300(15) 0.00045(14)
P4 0.01415(19) 0.0167(2) 0.0171(2) 0.00078(15) -0.00002(16) 0.00307(16)
P5 0.01423(19) 0.01151(18) 0.01276(18) 0.00038(15) 0.00244(15) -0.00116(14)
P6 0.0154(2) 0.01504(19) 0.01484(19) -0.00076(15) 0.00147(16) -0.00228(15)
S1 0.0243(2) 0.01229(18) 0.0324(2) -0.00140(16) 0.01655(19) -0.00164(17)
C1 0.0145(7) 0.0182(8) 0.0159(8) 0.0026(6) 0.0049(6) -0.0001(6)
N1 0.0188(7) 0.0160(7) 0.0233(7) -0.0005(6) 0.0040(6) -0.0001(6)
S2 0.0276(2) 0.01234(19) 0.0401(3) -0.00399(17) 0.0213(2) -0.00492(18)
C2 0.0170(8) 0.0164(8) 0.0164(8) 0.0013(6) 0.0069(6) -0.0006(6)
N2 0.0227(7) 0.0166(7) 0.0239(8) -0.0014(6) 0.0058(6) -0.0007(6)
S3 0.0236(2) 0.01276(19) 0.0353(2) 0.00249(16) 0.01689(19) 0.00378(17)
C3 0.0157(8) 0.0174(8) 0.0149(7) -0.0023(6) 0.0056(6) -0.0017(6)
N3 0.0206(7) 0.0180(7) 0.0219(7) 0.0003(6) 0.0049(6) -0.0009(6)
C111 0.0134(7) 0.0158(7) 0.0149(7) 0.0022(6) 0.0026(6) -0.0009(6)
C112 0.0173(8) 0.0153(8) 0.0199(8) 0.0024(6) 0.0015(7) -0.0005(6)
C113 0.0229(9) 0.0181(8) 0.0238(9) 0.0023(7) -0.0005(7) -0.0059(7)
C114 0.0207(9) 0.0305(10) 0.0156(8) 0.0074(7) 0.0011(7) -0.0064(7)
C115 0.0251(9) 0.0313(10) 0.0163(8) -0.0012(8) 0.0046(7) 0.0026(7)
C116 0.0209(8) 0.0207(8) 0.0194(8) -0.0031(7) 0.0032(7) 0.0002(7)
C121 0.0154(8) 0.0139(7) 0.0154(7) -0.0004(6) 0.0024(6) 0.0027(6)
C122 0.0184(8) 0.0330(10) 0.0248(9) -0.0021(7) 0.0052(7) -0.0100(8)
C123 0.0167(9) 0.0483(12) 0.0321(11) 0.0006(8) 0.0082(8) -0.0110(9)
C124 0.0126(8) 0.0333(10) 0.0291(10) -0.0042(7) -0.0012(7) 0.0002(8)
C125 0.0210(8) 0.0207(8) 0.0184(8) -0.0016(7) -0.0008(7) 0.0008(6)
C126 0.0172(8) 0.0155(8) 0.0174(8) 0.0007(6) 0.0026(6) 0.0012(6)
C131 0.0163(7) 0.0121(7) 0.0110(7) 0.0005(6) 0.0006(6) 0.0000(5)
C132 0.0155(8) 0.0164(8) 0.0192(8) -0.0020(6) 0.0027(6) 0.0014(6)
C133 0.0257(9) 0.0119(7) 0.0209(8) -0.0009(6) 0.0016(7) 0.0025(6)
C134 0.0220(8) 0.0173(8) 0.0166(8) 0.0074(7) 0.0001(7) -0.0012(6)
C135 0.0158(8) 0.0205(8) 0.0219(8) 0.0016(6) 0.0032(7) -0.0008(7)
C136 0.0171(8) 0.0153(8) 0.0175(8) -0.0007(6) 0.0035(6) -0.0002(6)
C211 0.0187(8) 0.0149(7) 0.0148(7) -0.0001(6) 0.0003(6) 0.0014(6)
C212 0.0179(8) 0.0250(9) 0.0330(10) 0.0012(7) -0.0013(7) 0.0098(8)
C213 0.0211(9) 0.0352(11) 0.0434(12) -0.0081(8) -0.0031(9) 0.0173(9)
C214 0.0345(11) 0.0191(9) 0.0326(10) -0.0084(8) -0.0104(9) 0.0106(8)
C215 0.0333(10) 0.0181(8) 0.0277(10) 0.0056(7) -0.0036(8) 0.0021(7)
C216 0.0217(9) 0.0197(8) 0.0228(9) 0.0033(7) 0.0018(7) 0.0018(7)
C221 0.0167(8) 0.0162(8) 0.0247(9) -0.0001(6) 0.0035(7) 0.0035(6)
C222 0.0196(9) 0.0228(9) 0.0360(10) -0.0021(7) 0.0030(8) -0.0087(8)
C223 0.0176(9) 0.0306(10) 0.0487(13) -0.0058(8) 0.0079(9) -0.0080(9)
C224 0.0236(9) 0.0252(9) 0.0378(11) 0.0010(7) 0.0162(8) 0.0051(8)
C225 0.0263(9) 0.0339(10) 0.0207(9) 0.0037(8) 0.0064(7) 0.0045(8)
C226 0.0195(9) 0.0311(10) 0.0198(8) 0.0013(7) 0.0022(7) 0.0028(7)
C231 0.0144(8) 0.0166(8) 0.0220(8) 0.0015(6) 0.0016(6) -0.0012(6)
C232 0.0383(11) 0.0188(9) 0.0238(9) 0.0028(8) -0.0070(8) 0.0009(7)
C233 0.0463(13) 0.0302(10) 0.0230(10) 0.0045(9) -0.0112(9) -0.0018(8)
C234 0.0227(9) 0.0299(10) 0.0327(10) 0.0002(8) -0.0011(8) -0.0147(8)
C235 0.0340(11) 0.0177(9) 0.0406(11) -0.0040(8) 0.0165(9) -0.0063(8)
C236 0.0342(10) 0.0191(9) 0.0273(10) -0.0008(7) 0.0135(8) 0.0010(7)
C311 0.0114(7) 0.0177(8) 0.0166(7) 0.0000(6) 0.0028(6) -0.0013(6)
C312 0.0241(9) 0.0187(8) 0.0183(8) -0.0034(7) 0.0045(7) -0.0005(6)
C313 0.0272(9) 0.0290(10) 0.0168(8) -0.0031(8) 0.0051(7) 0.0019(7)
C314 0.0262(9) 0.0330(10) 0.0161(8) 0.0027(8) 0.0030(7) -0.0085(7)
C315 0.0299(10) 0.0193(9) 0.0250(9) 0.0022(7) 0.0018(8) -0.0068(7)
C316 0.0202(8) 0.0163(8) 0.0218(8) 0.0023(6) 0.0017(7) -0.0010(6)
C321 0.0186(8) 0.0154(7) 0.0120(7) 0.0035(6) 0.0025(6) -0.0010(6)
C322 0.0254(9) 0.0166(8) 0.0198(8) 0.0017(7) 0.0019(7) 0.0009(6)
C323 0.0378(11) 0.0179(8) 0.0208(9) 0.0067(8) 0.0003(8) -0.0008(7)
C324 0.0369(11) 0.0281(10) 0.0151(8) 0.0193(8) 0.0032(8) 0.0005(7)
C325 0.0202(9) 0.0362(11) 0.0242(9) 0.0106(8) 0.0055(7) 0.0031(8)
C326 0.0206(8) 0.0220(8) 0.0209(8) 0.0032(7) 0.0033(7) 0.0024(7)
C331 0.0149(7) 0.0142(7) 0.0167(8) -0.0020(6) 0.0024(6) 0.0014(6)
C332 0.0186(8) 0.0301(10) 0.0227(9) -0.0047(7) 0.0050(7) -0.0077(7)
C333 0.0178(9) 0.0409(12) 0.0320(10) -0.0059(8) 0.0079(8) -0.0100(9)
C334 0.0174(8) 0.0280(10) 0.0305(10) -0.0062(7) 0.0001(7) -0.0034(8)
C335 0.0225(9) 0.0218(9) 0.0191(8) -0.0028(7) -0.0010(7) -0.0034(7)
C336 0.0191(8) 0.0174(8) 0.0172(8) 0.0010(6) 0.0038(6) -0.0001(6)
C411 0.0189(8) 0.0180(8) 0.0151(7) -0.0002(6) -0.0014(6) 0.0023(6)
C412 0.0198(8) 0.0238(9) 0.0220(9) -0.0007(7) 0.0005(7) 0.0033(7)
C413 0.0253(9) 0.0276(10) 0.0217(9) -0.0061(7) 0.0014(7) 0.0031(7)
C414 0.0351(10) 0.0179(8) 0.0147(8) -0.0053(7) -0.0007(7) 0.0030(6)
C415 0.0279(9) 0.0211(9) 0.0201(8) 0.0052(7) 0.0001(7) 0.0049(7)
C416 0.0192(8) 0.0233(9) 0.0185(8) -0.0003(7) 0.0005(7) 0.0039(7)
C421 0.0148(8) 0.0204(8) 0.0200(8) 0.0011(6) 0.0027(6) 0.0005(6)
C422 0.0302(10) 0.0258(9) 0.0268(10) 0.0042(8) -0.0074(8) -0.0017(8)
C423 0.0329(11) 0.0413(12) 0.0243(10) 0.0006(9) -0.0083(8) -0.0040(8)
C424 0.0288(10) 0.0383(11) 0.0290(10) -0.0030(9) 0.0069(8) -0.0150(9)
C425 0.0437(12) 0.0250(10) 0.0374(11) 0.0069(9) 0.0133(10) -0.0083(9)
C426 0.0365(11) 0.0250(9) 0.0252(9) 0.0087(8) 0.0092(8) 0.0024(7)
C431 0.0166(8) 0.0176(8) 0.0188(8) 0.0011(6) 0.0013(6) 0.0036(6)
C432 0.0211(9) 0.0440(12) 0.0365(11) -0.0077(9) 0.0058(8) -0.0192(9)
C433 0.0206(10) 0.0589(15) 0.0425(12) -0.0125(10) 0.0070(9) -0.0201(11)
C434 0.0185(9) 0.0399(11) 0.0246(9) 0.0024(8) 0.0084(7) 0.0004(8)
C435 0.0304(10) 0.0353(10) 0.0154(8) -0.0028(8) 0.0044(7) -0.0012(7)
C436 0.0223(9) 0.0355(10) 0.0183(8) -0.0088(8) 0.0020(7) -0.0010(7)
C511 0.0173(8) 0.0136(7) 0.0160(8) -0.0001(6) 0.0015(6) -0.0031(6)
C512 0.0201(9) 0.0269(9) 0.0204(8) 0.0045(7) 0.0036(7) 0.0052(7)
C513 0.0190(9) 0.0360(11) 0.0279(10) 0.0053(8) 0.0069(8) 0.0065(8)
C514 0.0187(8) 0.0247(9) 0.0277(9) 0.0057(7) -0.0021(7) -0.0019(7)
C515 0.0252(9) 0.0192(8) 0.0195(8) 0.0022(7) -0.0029(7) 0.0007(7)
C516 0.0208(8) 0.0172(8) 0.0155(8) -0.0008(6) 0.0022(6) -0.0013(6)
C521 0.0208(8) 0.0136(7) 0.0107(7) -0.0020(6) 0.0022(6) -0.0006(6)
C522 0.0229(9) 0.0176(8) 0.0209(8) -0.0008(7) 0.0017(7) -0.0021(6)
C523 0.0336(10) 0.0146(8) 0.0238(9) -0.0028(7) -0.0003(8) -0.0007(7)
C524 0.0301(10) 0.0206(8) 0.0153(8) -0.0111(7) 0.0006(7) 0.0024(6)
C525 0.0192(8) 0.0271(9) 0.0198(8) -0.0050(7) 0.0041(7) 0.0000(7)
C526 0.0217(8) 0.0178(8) 0.0180(8) -0.0010(7) 0.0037(7) -0.0006(6)
C531 0.0139(7) 0.0164(7) 0.0132(7) -0.0010(6) 0.0012(6) 0.0016(6)
C532 0.0234(9) 0.0186(8) 0.0173(8) 0.0036(7) 0.0021(7) -0.0005(6)
C533 0.0253(9) 0.0279(9) 0.0149(8) 0.0041(7) 0.0036(7) -0.0023(7)
C534 0.0213(9) 0.0276(9) 0.0155(8) -0.0024(7) 0.0026(7) 0.0061(7)
C535 0.0234(9) 0.0163(8) 0.0219(8) -0.0006(7) 0.0025(7) 0.0035(6)
C536 0.0185(8) 0.0158(8) 0.0182(8) -0.0021(6) 0.0038(6) -0.0017(6)
C611 0.0177(8) 0.0154(8) 0.0224(8) -0.0012(6) 0.0046(7) -0.0023(6)
C612 0.0221(9) 0.0392(11) 0.0212(9) -0.0048(8) 0.0028(7) -0.0022(8)
C613 0.0302(10) 0.0460(12) 0.0228(9) -0.0059(9) 0.0090(8) -0.0030(9)
C614 0.0272(10) 0.0286(10) 0.0422(12) -0.0007(8) 0.0198(9) -0.0021(9)
C615 0.0185(9) 0.0300(10) 0.0480(12) 0.0058(8) 0.0077(9) 0.0105(9)
C616 0.0215(9) 0.0224(9) 0.0313(10) 0.0035(7) 0.0041(8) 0.0080(7)
C621 0.0145(8) 0.0175(8) 0.0180(8) -0.0027(6) 0.0018(6) -0.0004(6)
C622 0.0316(10) 0.0190(8) 0.0224(9) 0.0004(7) 0.0085(8) -0.0003(7)
C623 0.0317(10) 0.0192(9) 0.0319(10) 0.0033(8) 0.0101(8) 0.0050(7)
C624 0.0183(8) 0.0302(10) 0.0209(8) 0.0005(7) 0.0037(7) 0.0084(7)
C625 0.0260(9) 0.0326(10) 0.0166(8) 0.0021(8) 0.0007(7) -0.0013(7)
C626 0.0234(9) 0.0203(8) 0.0191(8) 0.0016(7) -0.0008(7) -0.0017(7)
C631 0.0196(8) 0.0166(8) 0.0136(7) 0.0008(6) -0.0001(6) -0.0010(6)
C632 0.0227(9) 0.0202(8) 0.0229(9) -0.0006(7) -0.0026(7) -0.0015(7)
C633 0.0333(10) 0.0187(9) 0.0281(10) -0.0037(8) -0.0061(8) -0.0031(7)
C634 0.0393(11) 0.0175(8) 0.0219(9) 0.0072(8) -0.0066(8) -0.0051(7)
C635 0.0241(9) 0.0289(10) 0.0304(10) 0.0094(8) -0.0002(8) -0.0074(8)
C636 0.0212(9) 0.0227(9) 0.0245(9) 0.0000(7) 0.0002(7) -0.0047(7)
F12 0.0139(5) 0.0583(8) 0.0439(7) -0.0075(5) -0.0014(5) -0.0121(6)
F13 0.0265(6) 0.0181(5) 0.0346(6) 0.0109(4) 0.0022(5) 0.0007(4)
F16 0.0370(7) 0.0432(7) 0.0160(5) 0.0031(5) 0.0006(5) -0.0105(5)
F21 0.0472(8) 0.0297(7) 0.0655(9) -0.0158(6) -0.0161(7) 0.0280(6)
F22 0.0255(6) 0.0460(7) 0.0490(8) 0.0004(5) 0.0230(6) 0.0022(6)
F23 0.0468(8) 0.0383(7) 0.0402(7) -0.0018(6) -0.0043(6) -0.0217(6)
F31 0.0537(8) 0.0444(7) 0.0169(5) -0.0012(6) 0.0051(5) -0.0113(5)
F32 0.0459(7) 0.0371(7) 0.0329(6) 0.0294(6) 0.0084(5) 0.0037(5)
F33 0.0166(5) 0.0555(8) 0.0446(7) -0.0115(5) -0.0001(5) -0.0180(6)
F41 0.0458(7) 0.0188(5) 0.0289(6) -0.0058(5) 0.0023(5) 0.0066(4)
F42 0.0576(9) 0.0544(9) 0.0386(7) -0.0029(7) 0.0051(7) -0.0277(6)
F43 0.0220(6) 0.0667(9) 0.0339(7) 0.0005(6) 0.0125(5) -0.0054(6)
F51 0.0184(5) 0.0466(7) 0.0392(7) 0.0116(5) -0.0029(5) 0.0083(6)
F52 0.0377(6) 0.0241(6) 0.0301(6) -0.0178(5) 0.0024(5) 0.0000(5)
F53 0.0464(7) 0.0337(6) 0.0155(5) 0.0016(5) 0.0065(5) 0.0083(4)
F61 0.0308(7) 0.0560(8) 0.0569(8) 0.0005(6) 0.0294(6) 0.0006(7)
F62 0.0367(6) 0.0384(7) 0.0267(6) 0.0068(5) 0.0069(5) 0.0153(5)
F63 0.0524(8) 0.0225(6) 0.0449(7) 0.0129(5) -0.0117(6) -0.0151(5)

loop_
_atom_type_symbol
_atom_type_description
_atom_type_scat_dispersion_real
_atom_type_scat_dispersion_imag
_atom_type_scat_source
C C 0.0033 0.0016 'International Tables Vol C Tables 4.2.6.8 and 6.1.1.4'
H H 0 0 'International Tables Vol C Tables 4.2.6.8 and 6.1.1.4'
N N 0.0061 0.0033 'International Tables Vol C Tables 4.2.6.8 and 6.1.1.4'
F F 0.0171 0.0103 'International Tables Vol C Tables 4.2.6.8 and 6.1.1.4'
P P 0.1023 0.0942 'International Tables Vol C Tables 4.2.6.8 and 6.1.1.4'
S S 0.1246 0.1234 'International Tables Vol C Tables 4.2.6.8 and 6.1.1.4'
Ag Ag -0.8971 1.1015 'International Tables Vol C Tables 4.2.6.8 and 6.1.1.4'

loop_
_geom_angle_atom_site_label_1
_geom_angle_atom_site_label_2
_geom_angle_atom_site_label_3
_geom_angle_site_symmetry_1
_geom_angle_site_symmetry_3
_geom_angle
_geom_angle_publ_flag
N2 Ag1 P1 . . 113.46(4) ?
N2 Ag1 P2 . . 94.48(4) ?
P1 Ag1 P2 . . 119.589(15) ?
N2 Ag1 S1 . . 100.24(4) ?
P1 Ag1 S1 . . 113.870(15) ?
P2 Ag1 S1 . . 111.867(16) ?
N1 Ag2 P3 . . 116.66(4) ?
N1 Ag2 P4 . . 94.24(4) ?
P3 Ag2 P4 . . 119.127(15) ?
N1 Ag2 S2 . . 102.87(4) ?
P3 Ag2 S2 . . 110.631(15) ?
P4 Ag2 S2 . . 111.345(17) ?
N3 Ag3 P5 . . 111.84(4) ?
N3 Ag3 P6 . . 92.20(4) ?
P5 Ag3 P6 . . 119.923(15) ?
N3 Ag3 S3 . . 100.15(4) ?
P5 Ag3 S3 . . 112.366(15) ?
P6 Ag3 S3 . . 116.275(17) ?
C111 P1 C121 . . 105.35(7) ?
C111 P1 C131 . . 101.85(7) ?
C121 P1 C131 . . 105.11(7) ?
C111 P1 Ag1 . . 114.65(5) ?
C121 P1 Ag1 . . 111.62(5) ?
C131 P1 Ag1 . . 117.03(5) ?
C211 P2 C231 . . 103.05(8) ?
C211 P2 C221 . . 102.41(8) ?
C231 P2 C221 . . 106.35(8) ?
C211 P2 Ag1 . . 114.11(5) ?
C231 P2 Ag1 . . 119.14(5) ?
C221 P2 Ag1 . . 110.20(6) ?
C331 P3 C311 . . 105.29(7) ?
C331 P3 C321 . . 104.62(7) ?
C311 P3 C321 . . 102.75(7) ?
C331 P3 Ag2 . . 110.28(5) ?
C311 P3 Ag2 . . 115.51(5) ?
C321 P3 Ag2 . . 117.17(5) ?
C431 P4 C421 . . 106.40(8) ?
C431 P4 C411 . . 101.69(8) ?
C421 P4 C411 . . 103.32(8) ?
C431 P4 Ag2 . . 108.98(5) ?
C421 P4 Ag2 . . 119.60(6) ?
C411 P4 Ag2 . . 115.09(5) ?
C531 P5 C511 . . 104.49(7) ?
C531 P5 C521 . . 102.92(7) ?
C511 P5 C521 . . 104.46(7) ?
C531 P5 Ag3 . . 114.80(5) ?
C511 P5 Ag3 . . 111.71(5) ?
C521 P5 Ag3 . . 117.12(5) ?
C631 P6 C611 . . 102.89(8) ?
C631 P6 C621 . . 102.53(7) ?
C611 P6 C621 . . 105.64(8) ?
C631 P6 Ag3 . . 112.08(5) ?
C611 P6 Ag3 . . 108.61(6) ?
C621 P6 Ag3 . . 123.13(5) ?
C1 S1 Ag1 . . 101.32(6) ?
N1 C1 S1 . . 178.51(16) ?
C1 N1 Ag2 . . 148.63(13) ?
C2 S2 Ag2 . . 99.93(6) ?
N2 C2 S2 . . 178.82(17) ?
C2 N2 Ag1 . . 151.14(13) ?
C3 S3 Ag3 . . 100.01(6) ?
N3 C3 S3 3_576 . 179.08(17) ?
C3 N3 Ag3 3_576 . 154.23(13) ?
C112 C111 C116 . . 119.21(15) ?
C112 C111 P1 . . 118.17(12) ?
C116 C111 P1 . . 122.52(12) ?
C113 C112 C111 . . 120.49(16) ?
C113 C112 H112 . . 119.8 ?
C111 C112 H112 . . 119.8 ?
C114 C113 C112 . . 118.39(16) ?
C114 C113 H113 . . 120.8 ?
C112 C113 H113 . . 120.8 ?
F16 C114 C113 . . 118.22(16) ?
F16 C114 C115 . . 118.67(16) ?
C113 C114 C115 . . 123.10(16) ?
C114 C115 C116 . . 118.08(17) ?
C114 C115 H115 . . 121 ?
C116 C115 H115 . . 121 ?
C115 C116 C111 . . 120.70(16) ?
C115 C116 H116 . . 119.6 ?
C111 C116 H116 . . 119.6 ?
C122 C121 C126 . . 118.49(15) ?
C122 C121 P1 . . 121.79(13) ?
C126 C121 P1 . . 119.29(12) ?
C121 C122 C123 . . 121.25(17) ?
C121 C122 H122 . . 119.4 ?
C123 C122 H122 . . 119.4 ?
C124 C123 C122 . . 118.27(17) ?
C124 C123 H123 . . 120.9 ?
C122 C123 H123 . . 120.9 ?
F12 C124 C125 . . 118.55(16) ?
F12 C124 C123 . . 118.83(17) ?
C125 C124 C123 . . 122.62(16) ?
C124 C125 C126 . . 118.46(16) ?
C124 C125 H125 . . 120.8 ?
C126 C125 H125 . . 120.8 ?
C125 C126 C121 . . 120.92(16) ?
C125 C126 H126 . . 119.5 ?
C121 C126 H126 . . 119.5 ?
C136 C131 C132 . . 118.87(14) ?
C136 C131 P1 . . 116.88(12) ?
C132 C131 P1 . . 124.20(12) ?
C133 C132 C131 . . 120.90(15) ?
C133 C132 H132 . . 119.6 ?
C131 C132 H132 . . 119.6 ?
C134 C133 C132 . . 118.16(15) ?
C134 C133 H133 . . 120.9 ?
C132 C133 H133 . . 120.9 ?
F13 C134 C135 . . 118.41(15) ?
F13 C134 C133 . . 118.72(15) ?
C135 C134 C133 . . 122.87(15) ?
C134 C135 C136 . . 118.11(16) ?
C134 C135 H135 . . 120.9 ?
C136 C135 H135 . . 120.9 ?
C135 C136 C131 . . 121.04(15) ?
C135 C136 H136 . . 119.5 ?
C131 C136 H136 . . 119.5 ?
C212 C211 C216 . . 119.07(16) ?
C212 C211 P2 . . 118.17(13) ?
C216 C211 P2 . . 122.75(13) ?
C213 C212 C211 . . 120.53(17) ?
C213 C212 H212 . . 119.7 ?
C211 C212 H212 . . 119.7 ?
C214 C213 C212 . . 118.48(18) ?
C214 C213 H213 . . 120.8 ?
C212 C213 H213 . . 120.8 ?
F21 C214 C215 . . 118.83(17) ?
F21 C214 C213 . . 118.16(18) ?
C215 C214 C213 . . 123.00(17) ?
C214 C215 C216 . . 118.07(17) ?
C214 C215 H215 . . 121 ?
C216 C215 H215 . . 121 ?
C215 C216 C211 . . 120.85(17) ?
C215 C216 H216 . . 119.6 ?
C211 C216 H216 . . 119.6 ?
C222 C221 C226 . . 119.03(16) ?
C222 C221 P2 . . 125.03(14) ?
C226 C221 P2 . . 115.93(13) ?
C221 C222 C223 . . 120.72(18) ?
C221 C222 H222 . . 119.6 ?
C223 C222 H222 . . 119.6 ?
C224 C223 C222 . . 117.92(18) ?
C224 C223 H223 . . 121 ?
C222 C223 H223 . . 121 ?
F22 C224 C225 . . 118.13(18) ?
F22 C224 C223 . . 118.56(17) ?
C225 C224 C223 . . 123.32(18) ?
C224 C225 C226 . . 118.04(18) ?
C224 C225 H225 . . 121 ?
C226 C225 H225 . . 121 ?
C225 C226 C221 . . 120.91(17) ?
C225 C226 H226 . . 119.5 ?
C221 C226 H226 . . 119.5 ?
C232 C231 C236 . . 118.62(16) ?
C232 C231 P2 . . 123.33(13) ?
C236 C231 P2 . . 117.86(14) ?
C231 C232 C233 . . 120.44(17) ?
C231 C232 H232 . . 119.8 ?
C233 C232 H232 . . 119.8 ?
C234 C233 C232 . . 118.77(19) ?
C234 C233 H233 . . 120.6 ?
C232 C233 H233 . . 120.6 ?
F23 C234 C233 . . 118.96(19) ?
F23 C234 C235 . . 118.36(18) ?
C233 C234 C235 . . 122.65(18) ?
C234 C235 C236 . . 118.11(17) ?
C234 C235 H235 . . 120.9 ?
C236 C235 H235 . . 120.9 ?
C235 C236 C231 . . 121.38(18) ?
C235 C236 H236 . . 119.3 ?
C231 C236 H236 . . 119.3 ?
C316 C311 C312 . . 119.30(15) ?
C316 C311 P3 . . 117.89(13) ?
C312 C311 P3 . . 122.76(13) ?
C313 C312 C311 . . 120.83(16) ?
C313 C312 H312 . . 119.6 ?
C311 C312 H312 . . 119.6 ?
C314 C313 C312 . . 117.84(17) ?
C314 C313 H313 . . 121.1 ?
C312 C313 H313 . . 121.1 ?
F31 C314 C315 . . 117.89(17) ?
F31 C314 C313 . . 118.82(17) ?
C315 C314 C313 . . 123.29(16) ?
C314 C315 C316 . . 118.23(16) ?
C314 C315 H315 . . 120.9 ?
C316 C315 H315 . . 120.9 ?
C315 C316 C311 . . 120.49(16) ?
C315 C316 H316 . . 119.8 ?
C311 C316 H316 . . 119.8 ?
C326 C321 C322 . . 119.06(15) ?
C326 C321 P3 . . 117.50(12) ?
C322 C321 P3 . . 123.39(13) ?
C323 C322 C321 . . 120.69(17) ?
C323 C322 H322 . . 119.7 ?
C321 C322 H322 . . 119.7 ?
C324 C323 C322 . . 118.44(17) ?
C324 C323 H323 . . 120.8 ?
C322 C323 H323 . . 120.8 ?
F32 C324 C323 . . 118.51(18) ?
F32 C324 C325 . . 118.64(18) ?
C323 C324 C325 . . 122.85(17) ?
C324 C325 C326 . . 118.39(17) ?
C324 C325 H325 . . 120.8 ?
C326 C325 H325 . . 120.8 ?
C321 C326 C325 . . 120.55(17) ?
C321 C326 H326 . . 119.7 ?
C325 C326 H326 . . 119.7 ?
C332 C331 C336 . . 118.47(15) ?
C332 C331 P3 . . 122.50(13) ?
C336 C331 P3 . . 118.52(12) ?
C333 C332 C331 . . 121.03(17) ?
C333 C332 H332 . . 119.5 ?
C331 C332 H332 . . 119.5 ?
C334 C333 C332 . . 118.30(17) ?
C334 C333 H333 . . 120.8 ?
C332 C333 H333 . . 120.8 ?
F33 C334 C335 . . 118.28(16) ?
F33 C334 C333 . . 118.82(17) ?
C335 C334 C333 . . 122.90(17) ?
C334 C335 C336 . . 118.32(16) ?
C334 C335 H335 . . 120.8 ?
C336 C335 H335 . . 120.8 ?
C335 C336 C331 . . 120.97(16) ?
C335 C336 H336 . . 119.5 ?
C331 C336 H336 . . 119.5 ?
C412 C411 C416 . . 119.20(16) ?
C412 C411 P4 . . 118.49(13) ?
C416 C411 P4 . . 122.31(13) ?
C413 C412 C411 . . 120.52(17) ?
C413 C412 H412 . . 119.7 ?
C411 C412 H412 . . 119.7 ?
C414 C413 C412 . . 118.56(17) ?
C414 C413 H413 . . 120.7 ?
C412 C413 H413 . . 120.7 ?
F41 C414 C413 . . 118.73(17) ?
F41 C414 C415 . . 118.56(16) ?
C413 C414 C415 . . 122.70(16) ?
C414 C415 C416 . . 118.20(16) ?
C414 C415 H415 . . 120.9 ?
C416 C415 H415 . . 120.9 ?
C415 C416 C411 . . 120.81(17) ?
C415 C416 H416 . . 119.6 ?
C411 C416 H416 . . 119.6 ?
C422 C421 C426 . . 118.56(17) ?
C422 C421 P4 . . 123.15(13) ?
C426 C421 P4 . . 118.20(13) ?
C421 C422 C423 . . 120.58(18) ?
C421 C422 H422 . . 119.7 ?
C423 C422 H422 . . 119.7 ?
C424 C423 C422 . . 118.87(19) ?
C424 C423 H423 . . 120.6 ?
C422 C423 H423 . . 120.6 ?
F42 C424 C423 . . 118.94(19) ?
F42 C424 C425 . . 118.18(19) ?
C423 C424 C425 . . 122.88(18) ?
C424 C425 C426 . . 117.83(18) ?
C424 C425 H425 . . 121.1 ?
C426 C425 H425 . . 121.1 ?
C425 C426 C421 . . 121.26(18) ?
C425 C426 H426 . . 119.4 ?
C421 C426 H426 . . 119.4 ?
C432 C431 C436 . . 118.62(17) ?
C432 C431 P4 . . 125.45(14) ?
C436 C431 P4 . . 115.92(13) ?
C431 C432 C433 . . 121.00(18) ?
C431 C432 H432 . . 119.5 ?
C433 C432 H432 . . 119.5 ?
C434 C433 C432 . . 118.20(18) ?
C434 C433 H433 . . 120.9 ?
C432 C433 H433 . . 120.9 ?
F43 C434 C433 . . 118.88(17) ?
F43 C434 C435 . . 118.37(17) ?
C433 C434 C435 . . 122.74(18) ?
C434 C435 C436 . . 118.14(17) ?
C434 C435 H435 . . 120.9 ?
C436 C435 H435 . . 120.9 ?
C435 C436 C431 . . 121.21(17) ?
C435 C436 H436 . . 119.4 ?
C431 C436 H436 . . 119.4 ?
C512 C511 C516 . . 118.55(15) ?
C512 C511 P5 . . 123.09(13) ?
C516 C511 P5 . . 118.14(13) ?
C511 C512 C513 . . 121.11(16) ?
C511 C512 H512 . . 119.4 ?
C513 C512 H512 . . 119.4 ?
C514 C513 C512 . . 118.30(17) ?
C514 C513 H513 . . 120.9 ?
C512 C513 H513 . . 120.9 ?
F51 C514 C513 . . 118.81(17) ?
F51 C514 C515 . . 118.44(16) ?
C513 C514 C515 . . 122.74(17) ?
C514 C515 C516 . . 118.36(16) ?
C514 C515 H515 . . 120.8 ?
C516 C515 H515 . . 120.8 ?
C515 C516 C511 . . 120.93(16) ?
C515 C516 H516 . . 119.5 ?
C511 C516 H516 . . 119.5 ?
C526 C521 C522 . . 119.01(15) ?
C526 C521 P5 . . 117.59(12) ?
C522 C521 P5 . . 123.39(13) ?
C523 C522 C521 . . 120.71(17) ?
C523 C522 H522 . . 119.6 ?
C521 C522 H522 . . 119.6 ?
C524 C523 C522 . . 118.21(17) ?
C524 C523 H523 . . 120.9 ?
C522 C523 H523 . . 120.9 ?
F52 C524 C525 . . 118.54(16) ?
F52 C524 C523 . . 118.50(16) ?
C525 C524 C523 . . 122.96(16) ?
C524 C525 C526 . . 118.31(16) ?
C524 C525 H525 . . 120.8 ?
C526 C525 H525 . . 120.8 ?
C525 C526 C521 . . 120.77(16) ?
C525 C526 H526 . . 119.6 ?
C521 C526 H526 . . 119.6 ?
C536 C531 C532 . . 119.29(15) ?
C536 C531 P5 . . 118.44(12) ?
C532 C531 P5 . . 122.26(12) ?
C533 C532 C531 . . 120.61(16) ?
C533 C532 H532 . . 119.7 ?
C531 C532 H532 . . 119.7 ?
C534 C533 C532 . . 118.09(16) ?
C534 C533 H533 . . 121 ?
C532 C533 H533 . . 121 ?
F53 C534 C535 . . 118.09(16) ?
F53 C534 C533 . . 118.65(16) ?
C535 C534 C533 . . 123.25(16) ?
C534 C535 C536 . . 118.08(16) ?
C534 C535 H535 . . 121 ?
C536 C535 H535 . . 121 ?
C535 C536 C531 . . 120.63(15) ?
C535 C536 H536 . . 119.7 ?
C531 C536 H536 . . 119.7 ?
C616 C611 C612 . . 118.73(16) ?
C616 C611 P6 . . 125.46(14) ?
C612 C611 P6 . . 115.79(13) ?
C613 C612 C611 . . 120.90(18) ?
C613 C612 H612 . . 119.6 ?
C611 C612 H612 . . 119.6 ?
C614 C613 C612 . . 118.31(19) ?
C614 C613 H613 . . 120.8 ?
C612 C613 H613 . . 120.8 ?
F61 C614 C615 . . 118.66(18) ?
F61 C614 C613 . . 118.06(19) ?
C615 C614 C613 . . 123.28(18) ?
C614 C615 C616 . . 118.08(18) ?
C614 C615 H615 . . 121 ?
C616 C615 H615 . . 121 ?
C611 C616 C615 . . 120.67(18) ?
C611 C616 H616 . . 119.7 ?
C615 C616 H616 . . 119.7 ?
C626 C621 C622 . . 118.46(16) ?
C626 C621 P6 . . 122.17(13) ?
C622 C621 P6 . . 119.21(13) ?
C623 C622 C621 . . 121.39(17) ?
C623 C622 H622 . . 119.3 ?
C621 C622 H622 . . 119.3 ?
C624 C623 C622 . . 117.96(17) ?
C624 C623 H623 . . 121 ?
C622 C623 H623 . . 121 ?
F62 C624 C625 . . 118.83(17) ?
F62 C624 C623 . . 118.33(17) ?
C625 C624 C623 . . 122.84(17) ?
C624 C625 C626 . . 118.76(17) ?
C624 C625 H625 . . 120.6 ?
C626 C625 H625 . . 120.6 ?
C621 C626 C625 . . 120.58(16) ?
C621 C626 H626 . . 119.7 ?
C625 C626 H626 . . 119.7 ?
C636 C631 C632 . . 119.11(16) ?
C636 C631 P6 . . 119.05(13) ?
C632 C631 P6 . . 121.83(13) ?
C633 C632 C631 . . 120.86(17) ?
C633 C632 H632 . . 119.6 ?
C631 C632 H632 . . 119.6 ?
C634 C633 C632 . . 118.17(17) ?
C634 C633 H633 . . 120.9 ?
C632 C633 H633 . . 120.9 ?
F63 C634 C633 . . 118.44(17) ?
F63 C634 C635 . . 118.36(18) ?
C633 C634 C635 . . 123.19(17) ?
C634 C635 C636 . . 118.06(17) ?
C634 C635 H635 . . 121 ?
C636 C635 H635 . . 121 ?
C635 C636 C631 . . 120.61(17) ?
C635 C636 H636 . . 119.7 ?
C631 C636 H636 . . 119.7 ?

loop_
_geom_bond_atom_site_label_1
_geom_bond_atom_site_label_2
_geom_bond_site_symmetry_2
_geom_bond_distance
_geom_bond_publ_flag
Ag1 N2 . 2.3665(14) ?
Ag1 P1 . 2.4437(4) ?
Ag1 P2 . 2.4858(5) ?
Ag1 S1 . 2.5662(5) ?
Ag2 N1 . 2.3750(14) ?
Ag2 P3 . 2.4485(4) ?
Ag2 P4 . 2.4907(4) ?
Ag2 S2 . 2.5576(5) ?
Ag3 N3 . 2.4090(15) ?
Ag3 P5 . 2.4534(4) ?
Ag3 P6 . 2.4901(4) ?
Ag3 S3 . 2.5457(5) ?
P1 C111 . 1.8217(16) ?
P1 C121 . 1.8252(17) ?
P1 C131 . 1.8254(16) ?
P2 C211 . 1.8191(17) ?
P2 C231 . 1.8212(17) ?
P2 C221 . 1.8237(18) ?
P3 C331 . 1.8193(16) ?
P3 C311 . 1.8214(16) ?
P3 C321 . 1.8271(16) ?
P4 C431 . 1.8204(17) ?
P4 C421 . 1.8219(17) ?
P4 C411 . 1.8246(17) ?
P5 C531 . 1.8204(16) ?
P5 C511 . 1.8256(17) ?
P5 C521 . 1.8287(16) ?
P6 C631 . 1.8194(17) ?
P6 C611 . 1.8222(17) ?
P6 C621 . 1.8257(17) ?
S1 C1 . 1.6567(17) ?
C1 N1 . 1.158(2) ?
S2 C2 . 1.6504(17) ?
C2 N2 . 1.161(2) ?
S3 C3 . 1.6535(17) ?
C3 N3 3_576 1.163(2) ?
N3 C3 3_576 1.163(2) ?
C111 C112 . 1.395(2) ?
C111 C116 . 1.398(2) ?
C112 C113 . 1.389(2) ?
C112 H112 . 0.93 ?
C113 C114 . 1.372(3) ?
C113 H113 . 0.93 ?
C114 F16 . 1.3577(19) ?
C114 C115 . 1.379(3) ?
C115 C116 . 1.387(2) ?
C115 H115 . 0.93 ?
C116 H116 . 0.93 ?
C121 C122 . 1.390(2) ?
C121 C126 . 1.397(2) ?
C122 C123 . 1.391(3) ?
C122 H122 . 0.93 ?
C123 C124 . 1.374(3) ?
C123 H123 . 0.93 ?
C124 F12 . 1.3551(19) ?
C124 C125 . 1.374(3) ?
C125 C126 . 1.391(2) ?
C125 H125 . 0.93 ?
C126 H126 . 0.93 ?
C131 C136 . 1.394(2) ?
C131 C132 . 1.395(2) ?
C132 C133 . 1.388(2) ?
C132 H132 . 0.93 ?
C133 C134 . 1.379(2) ?
C133 H133 . 0.93 ?
C134 F13 . 1.3575(18) ?
C134 C135 . 1.378(2) ?
C135 C136 . 1.387(2) ?
C135 H135 . 0.93 ?
C136 H136 . 0.93 ?
C211 C212 . 1.390(2) ?
C211 C216 . 1.390(2) ?
C212 C213 . 1.384(3) ?
C212 H212 . 0.93 ?
C213 C214 . 1.371(3) ?
C213 H213 . 0.93 ?
C214 F21 . 1.354(2) ?
C214 C215 . 1.368(3) ?
C215 C216 . 1.388(2) ?
C215 H215 . 0.93 ?
C216 H216 . 0.93 ?
C221 C222 . 1.388(2) ?
C221 C226 . 1.397(2) ?
C222 C223 . 1.392(3) ?
C222 H222 . 0.93 ?
C223 C224 . 1.373(3) ?
C223 H223 . 0.93 ?
C224 F22 . 1.358(2) ?
C224 C225 . 1.372(3) ?
C225 C226 . 1.381(3) ?
C225 H225 . 0.93 ?
C226 H226 . 0.93 ?
C231 C232 . 1.386(2) ?
C231 C236 . 1.392(2) ?
C232 C233 . 1.394(3) ?
C232 H232 . 0.93 ?
C233 C234 . 1.366(3) ?
C233 H233 . 0.93 ?
C234 F23 . 1.352(2) ?
C234 C235 . 1.369(3) ?
C235 C236 . 1.383(3) ?
C235 H235 . 0.93 ?
C236 H236 . 0.93 ?
C311 C316 . 1.393(2) ?
C311 C312 . 1.394(2) ?
C312 C313 . 1.387(2) ?
C312 H312 . 0.93 ?
C313 C314 . 1.375(3) ?
C313 H313 . 0.93 ?
C314 F31 . 1.3595(19) ?
C314 C315 . 1.375(3) ?
C315 C316 . 1.386(2) ?
C315 H315 . 0.93 ?
C316 H316 . 0.93 ?
C321 C326 . 1.388(2) ?
C321 C322 . 1.398(2) ?
C322 C323 . 1.385(2) ?
C322 H322 . 0.93 ?
C323 C324 . 1.370(3) ?
C323 H323 . 0.93 ?
C324 F32 . 1.359(2) ?
C324 C325 . 1.372(3) ?
C325 C326 . 1.393(2) ?
C325 H325 . 0.93 ?
C326 H326 . 0.93 ?
C331 C332 . 1.393(2) ?
C331 C336 . 1.399(2) ?
C332 C333 . 1.389(2) ?
C332 H332 . 0.93 ?
C333 C334 . 1.374(3) ?
C333 H333 . 0.93 ?
C334 F33 . 1.359(2) ?
C334 C335 . 1.370(3) ?
C335 C336 . 1.389(2) ?
C335 H335 . 0.93 ?
C336 H336 . 0.93 ?
C411 C412 . 1.394(2) ?
C411 C416 . 1.394(2) ?
C412 C413 . 1.387(2) ?
C412 H412 . 0.93 ?
C413 C414 . 1.376(3) ?
C413 H413 . 0.93 ?
C414 F41 . 1.3543(19) ?
C414 C415 . 1.378(3) ?
C415 C416 . 1.388(2) ?
C415 H415 . 0.93 ?
C416 H416 . 0.93 ?
C421 C422 . 1.388(2) ?
C421 C426 . 1.388(2) ?
C422 C423 . 1.388(3) ?
C422 H422 . 0.93 ?
C423 C424 . 1.357(3) ?
C423 H423 . 0.93 ?
C424 F42 . 1.353(2) ?
C424 C425 . 1.372(3) ?
C425 C426 . 1.387(3) ?
C425 H425 . 0.93 ?
C426 H426 . 0.93 ?
C431 C432 . 1.380(2) ?
C431 C436 . 1.389(2) ?
C432 C433 . 1.390(3) ?
C432 H432 . 0.93 ?
C433 C434 . 1.367(3) ?
C433 H433 . 0.93 ?
C434 F43 . 1.356(2) ?
C434 C435 . 1.370(3) ?
C435 C436 . 1.381(3) ?
C435 H435 . 0.93 ?
C436 H436 . 0.93 ?
C511 C512 . 1.391(2) ?
C511 C516 . 1.399(2) ?
C512 C513 . 1.393(2) ?
C512 H512 . 0.93 ?
C513 C514 . 1.374(3) ?
C513 H513 . 0.93 ?
C514 F51 . 1.357(2) ?
C514 C515 . 1.375(3) ?
C515 C516 . 1.391(2) ?
C515 H515 . 0.93 ?
C516 H516 . 0.93 ?
C521 C526 . 1.393(2) ?
C521 C522 . 1.396(2) ?
C522 C523 . 1.392(2) ?
C522 H522 . 0.93 ?
C523 C524 . 1.375(3) ?
C523 H523 . 0.93 ?
C524 F52 . 1.3583(19) ?
C524 C525 . 1.374(3) ?
C525 C526 . 1.391(2) ?
C525 H525 . 0.93 ?
C526 H526 . 0.93 ?
C531 C536 . 1.391(2) ?
C531 C532 . 1.396(2) ?
C532 C533 . 1.384(2) ?
C532 H532 . 0.93 ?
C533 C534 . 1.375(3) ?
C533 H533 . 0.93 ?
C534 F53 . 1.3596(19) ?
C534 C535 . 1.374(2) ?
C535 C536 . 1.387(2) ?
C535 H535 . 0.93 ?
C536 H536 . 0.93 ?
C611 C616 . 1.394(2) ?
C611 C612 . 1.395(2) ?
C612 C613 . 1.383(3) ?
C612 H612 . 0.93 ?
C613 C614 . 1.369(3) ?
C613 H613 . 0.93 ?
C614 F61 . 1.357(2) ?
C614 C615 . 1.366(3) ?
C615 C616 . 1.395(3) ?
C615 H615 . 0.93 ?
C616 H616 . 0.93 ?
C621 C626 . 1.391(2) ?
C621 C622 . 1.395(2) ?
C622 C623 . 1.386(2) ?
C622 H622 . 0.93 ?
C623 C624 . 1.376(3) ?
C623 H623 . 0.93 ?
C624 F62 . 1.354(2) ?
C624 C625 . 1.363(3) ?
C625 C626 . 1.394(2) ?
C625 H625 . 0.93 ?
C626 H626 . 0.93 ?
C631 C636 . 1.391(2) ?
C631 C632 . 1.393(2) ?
C632 C633 . 1.385(2) ?
C632 H632 . 0.93 ?
C633 C634 . 1.370(3) ?
C633 H633 . 0.93 ?
C634 F63 . 1.357(2) ?
C634 C635 . 1.375(3) ?
C635 C636 . 1.391(2) ?
C635 H635 . 0.93 ?
C636 H636 . 0.93 ?

loop_
_geom_torsion_atom_site_label_1
_geom_torsion_atom_site_label_2
_geom_torsion_atom_site_label_3
_geom_torsion_atom_site_label_4
_geom_torsion_site_symmetry_1
_geom_torsion_site_symmetry_2
_geom_torsion_site_symmetry_3
_geom_torsion_site_symmetry_4
_geom_torsion
_geom_torsion_publ_flag
N2 Ag1 P1 C111 . . . . 4.84(7) ?
P2 Ag1 P1 C111 . . . . 114.98(6) ?
S1 Ag1 P1 C111 . . . . -108.99(6) ?
N2 Ag1 P1 C121 . . . . -114.84(7) ?
P2 Ag1 P1 C121 . . . . -4.70(6) ?
S1 Ag1 P1 C121 . . . . 131.33(6) ?
N2 Ag1 P1 C131 . . . . 124.04(7) ?
P2 Ag1 P1 C131 . . . . -125.82(6) ?
S1 Ag1 P1 C131 . . . . 10.21(6) ?
N2 Ag1 P2 C211 . . . . -37.66(7) ?
P1 Ag1 P2 C211 . . . . -157.92(6) ?
S1 Ag1 P2 C211 . . . . 65.26(6) ?
N2 Ag1 P2 C231 . . . . -159.85(7) ?
P1 Ag1 P2 C231 . . . . 79.90(7) ?
S1 Ag1 P2 C231 . . . . -56.92(7) ?
N2 Ag1 P2 C221 . . . . 76.89(7) ?
P1 Ag1 P2 C221 . . . . -43.36(6) ?
S1 Ag1 P2 C221 . . . . 179.81(6) ?
N1 Ag2 P3 C331 . . . . 118.64(7) ?
P4 Ag2 P3 C331 . . . . 6.65(6) ?
S2 Ag2 P3 C331 . . . . -124.27(6) ?
N1 Ag2 P3 C311 . . . . -0.55(7) ?
P4 Ag2 P3 C311 . . . . -112.54(6) ?
S2 Ag2 P3 C311 . . . . 116.54(6) ?
N1 Ag2 P3 C321 . . . . -121.88(7) ?
P4 Ag2 P3 C321 . . . . 126.13(6) ?
S2 Ag2 P3 C321 . . . . -4.79(6) ?
N1 Ag2 P4 C431 . . . . -80.15(7) ?
P3 Ag2 P4 C431 . . . . 43.65(6) ?
S2 Ag2 P4 C431 . . . . 174.26(6) ?
N1 Ag2 P4 C421 . . . . 157.24(7) ?
P3 Ag2 P4 C421 . . . . -78.96(7) ?
S2 Ag2 P4 C421 . . . . 51.65(7) ?
N1 Ag2 P4 C411 . . . . 33.29(7) ?
P3 Ag2 P4 C411 . . . . 157.09(6) ?
S2 Ag2 P4 C411 . . . . -72.31(6) ?
N3 Ag3 P5 C531 . . . . -5.34(7) ?
P6 Ag3 P5 C531 . . . . -111.50(6) ?
S3 Ag3 P5 C531 . . . . 106.39(6) ?
N3 Ag3 P5 C511 . . . . 113.39(7) ?
P6 Ag3 P5 C511 . . . . 7.22(6) ?
S3 Ag3 P5 C511 . . . . -134.88(6) ?
N3 Ag3 P5 C521 . . . . -126.22(7) ?
P6 Ag3 P5 C521 . . . . 127.62(6) ?
S3 Ag3 P5 C521 . . . . -14.49(6) ?
N3 Ag3 P6 C631 . . . . 35.04(7) ?
P5 Ag3 P6 C631 . . . . 151.89(6) ?
S3 Ag3 P6 C631 . . . . -67.41(6) ?
N3 Ag3 P6 C611 . . . . -77.96(7) ?
P5 Ag3 P6 C611 . . . . 38.89(6) ?
S3 Ag3 P6 C611 . . . . 179.59(6) ?
N3 Ag3 P6 C621 . . . . 158.03(7) ?
P5 Ag3 P6 C621 . . . . -85.13(7) ?
S3 Ag3 P6 C621 . . . . 55.57(7) ?
N2 Ag1 S1 C1 . . . . 20.02(7) ?
P1 Ag1 S1 C1 . . . . 141.52(6) ?
P2 Ag1 S1 C1 . . . . -79.07(6) ?
Ag1 S1 C1 N1 . . . . 139(7) ?
S1 C1 N1 Ag2 . . . . -18E1(10) ?
P3 Ag2 N1 C1 . . . . 157.9(2) ?
P4 Ag2 N1 C1 . . . . -76.4(2) ?
S2 Ag2 N1 C1 . . . . 36.6(3) ?
N1 Ag2 S2 C2 . . . . -16.83(7) ?
P3 Ag2 S2 C2 . . . . -142.13(6) ?
P4 Ag2 S2 C2 . . . . 83.00(6) ?
Ag2 S2 C2 N2 . . . . -16E1(6) ?
S2 C2 N2 Ag1 . . . . -159(11) ?
P1 Ag1 N2 C2 . . . . -164.9(3) ?
P2 Ag1 N2 C2 . . . . 70.1(3) ?
S1 Ag1 N2 C2 . . . . -43.1(3) ?
N3 Ag3 S3 C3 . . . . -14.74(7) ?
P5 Ag3 S3 C3 . . . . -133.58(6) ?
P6 Ag3 S3 C3 . . . . 82.84(6) ?
Ag3 S3 C3 N3 . . . 3_576 -17E1(8) ?
P5 Ag3 N3 C3 . . . 3_576 154.8(3) ?
P6 Ag3 N3 C3 . . . 3_576 -81.6(3) ?
S3 Ag3 N3 C3 . . . 3_576 35.6(3) ?
C121 P1 C111 C112 . . . . 130.37(13) ?
C131 P1 C111 C112 . . . . -120.14(13) ?
Ag1 P1 C111 C112 . . . . 7.25(14) ?
C121 P1 C111 C116 . . . . -53.33(15) ?
C131 P1 C111 C116 . . . . 56.17(15) ?
Ag1 P1 C111 C116 . . . . -176.45(12) ?
C116 C111 C112 C113 . . . . 0.3(2) ?
P1 C111 C112 C113 . . . . 176.72(13) ?
C111 C112 C113 C114 . . . . 0.9(2) ?
C112 C113 C114 F16 . . . . 178.16(15) ?
C112 C113 C114 C115 . . . . -1.1(3) ?
F16 C114 C115 C116 . . . . -179.23(16) ?
C113 C114 C115 C116 . . . . 0.0(3) ?
C114 C115 C116 C111 . . . . 1.3(3) ?
C112 C111 C116 C115 . . . . -1.4(2) ?
P1 C111 C116 C115 . . . . -177.66(13) ?
C111 P1 C121 C122 . . . . -26.92(16) ?
C131 P1 C121 C122 . . . . -134.06(14) ?
Ag1 P1 C121 C122 . . . . 98.12(14) ?
C111 P1 C121 C126 . . . . 160.73(13) ?
C131 P1 C121 C126 . . . . 53.59(14) ?
Ag1 P1 C121 C126 . . . . -74.24(13) ?
C126 C121 C122 C123 . . . . -0.1(3) ?
P1 C121 C122 C123 . . . . -172.54(16) ?
C121 C122 C123 C124 . . . . -0.1(3) ?
C122 C123 C124 F12 . . . . -179.11(18) ?
C122 C123 C124 C125 . . . . 0.2(3) ?
F12 C124 C125 C126 . . . . 179.17(16) ?
C123 C124 C125 C126 . . . . -0.1(3) ?
C124 C125 C126 C121 . . . . -0.1(2) ?
C122 C121 C126 C125 . . . . 0.2(2) ?
P1 C121 C126 C125 . . . . 172.80(13) ?
C111 P1 C131 C136 . . . . 86.18(13) ?
C121 P1 C131 C136 . . . . -164.13(12) ?
Ag1 P1 C131 C136 . . . . -39.65(14) ?
C111 P1 C131 C132 . . . . -91.39(14) ?
C121 P1 C131 C132 . . . . 18.29(15) ?
Ag1 P1 C131 C132 . . . . 142.77(12) ?
C136 C131 C132 C133 . . . . 0.7(2) ?
P1 C131 C132 C133 . . . . 178.20(13) ?
C131 C132 C133 C134 . . . . -1.6(2) ?
C132 C133 C134 F13 . . . . -179.03(14) ?
C132 C133 C134 C135 . . . . 0.7(3) ?
F13 C134 C135 C136 . . . . -179.13(14) ?
C133 C134 C135 C136 . . . . 1.1(3) ?
C134 C135 C136 C131 . . . . -2.1(2) ?
C132 C131 C136 C135 . . . . 1.2(2) ?
P1 C131 C136 C135 . . . . -176.47(13) ?
C231 P2 C211 C212 . . . . 91.92(15) ?
C221 P2 C211 C212 . . . . -157.79(14) ?
Ag1 P2 C211 C212 . . . . -38.72(15) ?
C231 P2 C211 C216 . . . . -86.57(15) ?
C221 P2 C211 C216 . . . . 23.72(16) ?
Ag1 P2 C211 C216 . . . . 142.79(13) ?
C216 C211 C212 C213 . . . . 0.7(3) ?
P2 C211 C212 C213 . . . . -177.85(16) ?
C211 C212 C213 C214 . . . . -0.2(3) ?
C212 C213 C214 F21 . . . . -179.71(18) ?
C212 C213 C214 C215 . . . . -0.4(3) ?
F21 C214 C215 C216 . . . . 179.87(17) ?
C213 C214 C215 C216 . . . . 0.6(3) ?
C214 C215 C216 C211 . . . . -0.1(3) ?
C212 C211 C216 C215 . . . . -0.5(3) ?
P2 C211 C216 C215 . . . . 177.95(14) ?
C211 P2 C221 C222 . . . . -99.50(16) ?
C231 P2 C221 C222 . . . . 8.29(18) ?
Ag1 P2 C221 C222 . . . . 138.73(14) ?
C211 P2 C221 C226 . . . . 79.09(14) ?
C231 P2 C221 C226 . . . . -173.13(13) ?
Ag1 P2 C221 C226 . . . . -42.69(14) ?
C226 C221 C222 C223 . . . . 1.0(3) ?
P2 C221 C222 C223 . . . . 179.54(15) ?
C221 C222 C223 C224 . . . . -1.7(3) ?
C222 C223 C224 F22 . . . . -179.37(17) ?
C222 C223 C224 C225 . . . . 0.2(3) ?
F22 C224 C225 C226 . . . . -178.53(16) ?
C223 C224 C225 C226 . . . . 1.9(3) ?
C224 C225 C226 C221 . . . . -2.6(3) ?
C222 C221 C226 C225 . . . . 1.2(3) ?
P2 C221 C226 C225 . . . . -177.50(14) ?
C211 P2 C231 C232 . . . . 5.65(17) ?
C221 P2 C231 C232 . . . . -101.69(16) ?
Ag1 P2 C231 C232 . . . . 133.18(14) ?
C211 P2 C231 C236 . . . . -169.19(14) ?
C221 P2 C231 C236 . . . . 83.48(15) ?
Ag1 P2 C231 C236 . . . . -41.66(16) ?
C236 C231 C232 C233 . . . . -1.1(3) ?
P2 C231 C232 C233 . . . . -175.91(16) ?
C231 C232 C233 C234 . . . . -0.5(3) ?
C232 C233 C234 F23 . . . . 179.85(18) ?
C232 C233 C234 C235 . . . . 1.6(3) ?
F23 C234 C235 C236 . . . . -179.26(17) ?
C233 C234 C235 C236 . . . . -1.0(3) ?
C234 C235 C236 C231 . . . . -0.7(3) ?
C232 C231 C236 C235 . . . . 1.7(3) ?
P2 C231 C236 C235 . . . . 176.83(15) ?
C331 P3 C311 C316 . . . . -122.99(13) ?
C321 P3 C311 C316 . . . . 127.74(13) ?
Ag2 P3 C311 C316 . . . . -1.08(15) ?
C331 P3 C311 C312 . . . . 59.76(15) ?
C321 P3 C311 C312 . . . . -49.52(15) ?
Ag2 P3 C311 C312 . . . . -178.34(12) ?
C316 C311 C312 C313 . . . . 0.9(3) ?
P3 C311 C312 C313 . . . . 178.15(14) ?
C311 C312 C313 C314 . . . . -1.0(3) ?
C312 C313 C314 F31 . . . . 179.55(16) ?
C312 C313 C314 C315 . . . . -0.4(3) ?
F31 C314 C315 C316 . . . . -178.18(16) ?
C313 C314 C315 C316 . . . . 1.7(3) ?
C314 C315 C316 C311 . . . . -1.8(3) ?
C312 C311 C316 C315 . . . . 0.5(2) ?
P3 C311 C316 C315 . . . . -176.87(13) ?
C331 P3 C321 C326 . . . . 160.56(13) ?
C311 P3 C321 C326 . . . . -89.66(14) ?
Ag2 P3 C321 C326 . . . . 38.11(14) ?
C331 P3 C321 C322 . . . . -22.22(16) ?
C311 P3 C321 C322 . . . . 87.56(15) ?
Ag2 P3 C321 C322 . . . . -144.67(12) ?
C326 C321 C322 C323 . . . . -0.4(2) ?
P3 C321 C322 C323 . . . . -177.55(13) ?
C321 C322 C323 C324 . . . . 1.2(3) ?
C322 C323 C324 F32 . . . . 179.37(15) ?
C322 C323 C324 C325 . . . . -0.7(3) ?
F32 C324 C325 C326 . . . . 179.38(15) ?
C323 C324 C325 C326 . . . . -0.5(3) ?
C322 C321 C326 C325 . . . . -0.9(3) ?
P3 C321 C326 C325 . . . . 176.43(13) ?
C324 C325 C326 C321 . . . . 1.3(3) ?
C311 P3 C331 C332 . . . . 23.13(16) ?
C321 P3 C331 C332 . . . . 131.06(15) ?
Ag2 P3 C331 C332 . . . . -102.11(14) ?
C311 P3 C331 C336 . . . . -165.21(13) ?
C321 P3 C331 C336 . . . . -57.29(14) ?
Ag2 P3 C331 C336 . . . . 69.55(13) ?
C336 C331 C332 C333 . . . . -0.3(3) ?
P3 C331 C332 C333 . . . . 171.39(15) ?
C331 C332 C333 C334 . . . . -0.2(3) ?
C332 C333 C334 F33 . . . . -179.76(18) ?
C332 C333 C334 C335 . . . . 0.6(3) ?
F33 C334 C335 C336 . . . . 179.78(16) ?
C333 C334 C335 C336 . . . . -0.6(3) ?
C334 C335 C336 C331 . . . . 0.1(3) ?
C332 C331 C336 C335 . . . . 0.3(2) ?
P3 C331 C336 C335 . . . . -171.70(13) ?
C431 P4 C411 C412 . . . . 157.16(14) ?
C421 P4 C411 C412 . . . . -92.64(14) ?
Ag2 P4 C411 C412 . . . . 39.53(15) ?
C431 P4 C411 C416 . . . . -22.05(16) ?
C421 P4 C411 C416 . . . . 88.15(15) ?
Ag2 P4 C411 C416 . . . . -139.68(13) ?
C416 C411 C412 C413 . . . . -0.3(3) ?
P4 C411 C412 C413 . . . . -179.52(14) ?
C411 C412 C413 C414 . . . . 1.2(3) ?
C412 C413 C414 F41 . . . . 177.49(15) ?
C412 C413 C414 C415 . . . . -1.4(3) ?
F41 C414 C415 C416 . . . . -178.22(15) ?
C413 C414 C415 C416 . . . . 0.6(3) ?
C414 C415 C416 C411 . . . . 0.3(3) ?
C412 C411 C416 C415 . . . . -0.5(3) ?
P4 C411 C416 C415 . . . . 178.75(13) ?
C431 P4 C421 C422 . . . . 86.90(17) ?
C411 P4 C421 C422 . . . . -19.77(17) ?
Ag2 P4 C421 C422 . . . . -149.24(14) ?
C431 P4 C421 C426 . . . . -96.53(15) ?
C411 P4 C421 C426 . . . . 156.80(15) ?
Ag2 P4 C421 C426 . . . . 27.34(17) ?
C426 C421 C422 C423 . . . . 1.1(3) ?
P4 C421 C422 C423 . . . . 177.64(16) ?
C421 C422 C423 C424 . . . . 0.3(3) ?
C422 C423 C424 F42 . . . . -179.95(19) ?
C422 C423 C424 C425 . . . . -1.0(3) ?
F42 C424 C425 C426 . . . . 179.22(18) ?
C423 C424 C425 C426 . . . . 0.2(3) ?
C424 C425 C426 C421 . . . . 1.2(3) ?
C422 C421 C426 C425 . . . . -1.8(3) ?
P4 C421 C426 C425 . . . . -178.58(16) ?
C421 P4 C431 C432 . . . . 1.70(19) ?
C411 P4 C431 C432 . . . . 109.53(17) ?
Ag2 P4 C431 C432 . . . . -128.53(16) ?
C421 P4 C431 C436 . . . . -177.46(13) ?
C411 P4 C431 C436 . . . . -69.63(15) ?
Ag2 P4 C431 C436 . . . . 52.31(14) ?
C436 C431 C432 C433 . . . . -0.3(3) ?
P4 C431 C432 C433 . . . . -179.42(18) ?
C431 C432 C433 C434 . . . . 0.8(4) ?
C432 C433 C434 F43 . . . . 179.5(2) ?
C432 C433 C434 C435 . . . . 0.8(4) ?
F43 C434 C435 C436 . . . . 178.47(17) ?
C433 C434 C435 C436 . . . . -2.8(3) ?
C434 C435 C436 C431 . . . . 3.3(3) ?
C432 C431 C436 C435 . . . . -1.8(3) ?
P4 C431 C436 C435 . . . . 177.42(15) ?
C531 P5 C511 C512 . . . . 14.81(16) ?
C521 P5 C511 C512 . . . . 122.57(15) ?
Ag3 P5 C511 C512 . . . . -109.88(14) ?
C531 P5 C511 C516 . . . . -170.69(12) ?
C521 P5 C511 C516 . . . . -62.92(14) ?
Ag3 P5 C511 C516 . . . . 64.62(13) ?
C516 C511 C512 C513 . . . . 0.4(3) ?
P5 C511 C512 C513 . . . . 174.84(15) ?
C511 C512 C513 C514 . . . . 0.1(3) ?
C512 C513 C514 F51 . . . . 179.11(17) ?
C512 C513 C514 C515 . . . . -0.2(3) ?
F51 C514 C515 C516 . . . . -179.48(15) ?
C513 C514 C515 C516 . . . . -0.2(3) ?
C514 C515 C516 C511 . . . . 0.7(3) ?
C512 C511 C516 C515 . . . . -0.7(2) ?
P5 C511 C516 C515 . . . . -175.50(13) ?
C531 P5 C521 C526 . . . . -86.78(14) ?
C511 P5 C521 C526 . . . . 164.30(13) ?
Ag3 P5 C521 C526 . . . . 40.16(14) ?
C531 P5 C521 C522 . . . . 91.96(15) ?
C511 P5 C521 C522 . . . . -16.96(16) ?
Ag3 P5 C521 C522 . . . . -141.11(12) ?
C526 C521 C522 C523 . . . . -1.1(2) ?
P5 C521 C522 C523 . . . . -179.80(13) ?
C521 C522 C523 C524 . . . . 1.4(3) ?
C522 C523 C524 F52 . . . . 179.50(15) ?
C522 C523 C524 C525 . . . . -0.2(3) ?
F52 C524 C525 C526 . . . . 179.02(15) ?
C523 C524 C525 C526 . . . . -1.3(3) ?
C524 C525 C526 C521 . . . . 1.6(3) ?
C522 C521 C526 C525 . . . . -0.4(2) ?
P5 C521 C526 C525 . . . . 178.36(13) ?
C511 P5 C531 C536 . . . . -122.27(13) ?
C521 P5 C531 C536 . . . . 128.83(13) ?
Ag3 P5 C531 C536 . . . . 0.44(15) ?
C511 P5 C531 C532 . . . . 58.96(15) ?
C521 P5 C531 C532 . . . . -49.94(15) ?
Ag3 P5 C531 C532 . . . . -178.33(12) ?
C536 C531 C532 C533 . . . . 2.0(3) ?
P5 C531 C532 C533 . . . . -179.26(13) ?
C531 C532 C533 C534 . . . . -1.1(3) ?
C532 C533 C534 F53 . . . . 178.79(16) ?
C532 C533 C534 C535 . . . . -1.0(3) ?
F53 C534 C535 C536 . . . . -177.62(15) ?
C533 C534 C535 C536 . . . . 2.2(3) ?
C534 C535 C536 C531 . . . . -1.2(3) ?
C532 C531 C536 C535 . . . . -0.8(2) ?
P5 C531 C536 C535 . . . . -179.57(13) ?
C631 P6 C611 C616 . . . . 94.21(16) ?
C621 P6 C611 C616 . . . . -12.96(17) ?
Ag3 P6 C611 C616 . . . . -146.84(14) ?
C631 P6 C611 C612 . . . . -84.10(15) ?
C621 P6 C611 C612 . . . . 168.73(14) ?
Ag3 P6 C611 C612 . . . . 34.85(15) ?
C616 C611 C612 C613 . . . . 0.1(3) ?
P6 C611 C612 C613 . . . . 178.54(16) ?
C611 C612 C613 C614 . . . . 1.3(3) ?
C612 C613 C614 F61 . . . . 178.32(18) ?
C612 C613 C614 C615 . . . . -1.8(3) ?
F61 C614 C615 C616 . . . . -179.37(17) ?
C613 C614 C615 C616 . . . . 0.8(3) ?
C612 C611 C616 C615 . . . . -1.2(3) ?
P6 C611 C616 C615 . . . . -179.44(15) ?
C614 C615 C616 C611 . . . . 0.8(3) ?
C631 P6 C621 C626 . . . . 6.22(16) ?
C611 P6 C621 C626 . . . . 113.66(15) ?
Ag3 P6 C621 C626 . . . . -121.00(13) ?
C631 P6 C621 C622 . . . . -178.29(14) ?
C611 P6 C621 C622 . . . . -70.86(15) ?
Ag3 P6 C621 C622 . . . . 54.48(16) ?
C626 C621 C622 C623 . . . . -0.6(3) ?
P6 C621 C622 C623 . . . . -176.20(14) ?
C621 C622 C623 C624 . . . . 0.6(3) ?
C622 C623 C624 F62 . . . . 179.17(16) ?
C622 C623 C624 C625 . . . . -0.1(3) ?
F62 C624 C625 C626 . . . . -179.68(16) ?
C623 C624 C625 C626 . . . . -0.4(3) ?
C622 C621 C626 C625 . . . . 0.0(3) ?
P6 C621 C626 C625 . . . . 175.54(14) ?
C624 C625 C626 C621 . . . . 0.5(3) ?
C611 P6 C631 C636 . . . . 153.90(14) ?
C621 P6 C631 C636 . . . . -96.58(14) ?
Ag3 P6 C631 C636 . . . . 37.40(15) ?
C611 P6 C631 C632 . . . . -27.46(16) ?
C621 P6 C631 C632 . . . . 82.06(15) ?
Ag3 P6 C631 C632 . . . . -143.96(13) ?
C636 C631 C632 C633 . . . . 0.3(3) ?
P6 C631 C632 C633 . . . . -178.37(14) ?
C631 C632 C633 C634 . . . . -0.3(3) ?
C632 C633 C634 F63 . . . . -178.41(16) ?
C632 C633 C634 C635 . . . . 0.6(3) ?
F63 C634 C635 C636 . . . . 178.26(17) ?
C633 C634 C635 C636 . . . . -0.7(3) ?
C634 C635 C636 C631 . . . . 0.6(3) ?
C632 C631 C636 C635 . . . . -0.4(3) ?
P6 C631 C636 C635 . . . . 178.25(14) ?
